data_7705541
loop_
_publ_author_name
'Reis Concei\,c\~ao, Nuno'
'Nesterova, Oksana V.'
'Rajn\'ak, Cyril'
'Bo\<ca, Roman'
'Pombeiro, Armando J. L.'
'Guedes da Silva, M F\'atima C'
'Nesterov, Dmytro S.'

_publ_section_title
;
 New members of the polynuclear manganese family: MnMn single-molecule
 magnets and MnMn antiferromagnetic complexes. Synthesis and
 magnetostructural correlations.
;
_journal_issue 40
_journal_name_full 'Dalton transactions (Cambridge, England : 2003)'
_journal_page_first 13970
_journal_page_last 13985
_journal_paper_doi 10.1039/d0dt02652b
_journal_volume 49
_journal_year 2020
_chemical_formula_sum 'C56 H114 Mn4 N4 O16'
_chemical_formula_weight 1319.27
_space_group_crystal_system triclinic
_space_group_IT_number 2
_space_group_name_Hall '-P 1'
_space_group_name_H-M_alt 'P -1'
_atom_sites_solution_hydrogens mixed
_audit_creation_method SHELXL-2018/3
_audit_update_record
;
2020-05-27 deposited with the CCDC.	2020-09-01 downloaded from the CCDC.
;
_cell_angle_alpha 101.165(3)
_cell_angle_beta 107.024(3)
_cell_angle_gamma 114.891(3)
_cell_formula_units_Z 1
_cell_length_a 11.3934(10)
_cell_length_b 13.1548(12)
_cell_length_c 14.1256(13)
_cell_measurement_reflns_used 9571
_cell_measurement_temperature 296(2)
_cell_measurement_theta_max 30.27
_cell_measurement_theta_min 2.73
_cell_volume 1709.4(3)
_computing_cell_refinement 'Bruker SAINT'
_computing_data_collection 'Bruker APEX3'
_computing_data_reduction 'Bruker SAINT'
_computing_structure_refinement 'SHELXL-2018/3 (Sheldrick, 2018)'
_computing_structure_solution 'SHELXT-2014/5 (Sheldrick, 2014)'
_diffrn_ambient_temperature 296(2)
_diffrn_measured_fraction_theta_full 0.996
_diffrn_measured_fraction_theta_max 0.995
_diffrn_measurement_device_type 'Bruker D8 Quest'
_diffrn_measurement_method '\f and \w scans'
_diffrn_radiation_type MoK\a
_diffrn_radiation_wavelength 0.71073
_diffrn_reflns_av_unetI/netI 0.0495
_diffrn_reflns_Laue_measured_fraction_full 0.996
_diffrn_reflns_Laue_measured_fraction_max 0.995
_diffrn_reflns_limit_h_max 16
_diffrn_reflns_limit_h_min -16
_diffrn_reflns_limit_k_max 18
_diffrn_reflns_limit_k_min -18
_diffrn_reflns_limit_l_max 20
_diffrn_reflns_limit_l_min -20
_diffrn_reflns_number 10476
_diffrn_reflns_point_group_measured_fraction_full 0.996
_diffrn_reflns_point_group_measured_fraction_max 0.995
_diffrn_reflns_theta_full 25.242
_diffrn_reflns_theta_max 30.646
_diffrn_reflns_theta_min 2.421
_exptl_absorpt_coefficient_mu 0.784
_exptl_absorpt_correction_T_max 0.7461
_exptl_absorpt_correction_T_min 0.6780
_exptl_absorpt_correction_type multi-scan
_exptl_absorpt_process_details
;
 SADABS 2016/2: Krause, L., Herbst-Irmer, R., Sheldrick G.M. & Stalke D.,
 J. Appl. Cryst. 48 (2015) 3-10
;
_exptl_crystal_colour brown
_exptl_crystal_density_diffrn 1.282
_exptl_crystal_description block
_exptl_crystal_F_000 706
_refine_diff_density_max 0.632
_refine_diff_density_min -0.602
_refine_diff_density_rms 0.081
_refine_ls_extinction_method none
_refine_ls_goodness_of_fit_ref 1.054
_refine_ls_hydrogen_treatment mixed
_refine_ls_matrix_type full
_refine_ls_number_parameters 376
_refine_ls_number_reflns 10476
_refine_ls_number_restraints 4
_refine_ls_restrained_S_all 1.055
_refine_ls_R_factor_all 0.1035
_refine_ls_R_factor_gt 0.0650
_refine_ls_shift/su_max 0.005
_refine_ls_shift/su_mean 0.000
_refine_ls_structure_factor_coef Fsqd
_refine_ls_weighting_details 'w=1/[\s^2^(Fo^2^)+(0.0788P)^2^+2.2400P] where P=(Fo^2^+2Fc^2^)/3'
_refine_ls_weighting_scheme calc
_refine_ls_wR_factor_gt 0.1666
_refine_ls_wR_factor_ref 0.1890
_reflns_Friedel_coverage 0.000
_reflns_number_gt 7189
_reflns_number_total 10476
_reflns_threshold_expression 'I > 2\s(I)'
_cod_data_source_file d0dt02652b2.cif
_cod_data_source_block mn6
_cod_depositor_comments 'Adding full bibliography for 7705539--7705542.cif.'
_cod_database_code 7705541
_shelx_shelxl_version_number 2018/3
_shelx_space_group_comment
;
The symmetry employed for this shelxl refinement is uniquely defined
by the following loop, which should always be used as a source of
symmetry information in preference to the above space-group names.
They are only intended as comments.
;

loop_
_space_group_symop_operation_xyz
'x, y, z'
'-x, -y, -z'

loop_
_atom_site_label
_atom_site_type_symbol
_atom_site_fract_x
_atom_site_fract_y
_atom_site_fract_z
_atom_site_U_iso_or_equiv
_atom_site_adp_type
_atom_site_occupancy
_atom_site_site_symmetry_order
_atom_site_calc_flag
_atom_site_refinement_flags_posn
_atom_site_refinement_flags_adp
_atom_site_refinement_flags_occupancy
_atom_site_disorder_assembly
_atom_site_disorder_group
Mn1 Mn 0.41380(5) 0.42878(4) 0.55814(3) 0.02852(12) Uani 1 1 d . . . . .
O1 O 0.4773(2) 0.58197(19) 0.65825(17) 0.0342(5) Uani 1 1 d . . . . .
N1 N 0.2000(3) 0.4146(3) 0.5510(2) 0.0404(6) Uani 1 1 d . . . . .
C1 C 0.3906(5) 0.5861(5) 0.7076(4) 0.085(2) Uani 1 1 d . . . . .
H1A H 0.404740 0.666597 0.725663 0.102 Uiso 1 1 calc R U . . .
H1B H 0.423554 0.574424 0.773975 0.102 Uiso 1 1 calc R U . . .
Mn2 Mn 0.70270(5) 0.68448(4) 0.70831(4) 0.03453(14) Uani 1 1 d . . . . .
O2 O 0.3676(2) 0.48048(19) 0.43880(16) 0.0308(4) Uani 1 1 d . . . . .
N2 N 0.2670(3) 0.1152(3) 0.2610(2) 0.0447(7) Uani 1 1 d . . . . .
C2 C 0.2445(5) 0.5048(6) 0.6529(4) 0.0838(19) Uani 1 1 d . . . . .
H2A H 0.196285 0.549785 0.640297 0.101 Uiso 1 1 calc R U . . .
H2B H 0.212714 0.463273 0.698108 0.101 Uiso 1 1 calc R U . . .
O3 O 0.3339(3) 0.28196(19) 0.44720(17) 0.0384(5) Uani 1 1 d . . . . .
C3 C 0.2801(4) 0.5310(3) 0.4407(3) 0.0374(7) Uani 1 1 d . . . . .
H3A H 0.245355 0.540583 0.373538 0.045 Uiso 1 1 calc R U . . .
H3B H 0.335191 0.609860 0.496913 0.045 Uiso 1 1 calc R U . . .
O4 O 0.2641(4) 0.2331(3) 0.1173(2) 0.0576(7) Uani 1 1 d D . . . .
C4 C 0.1548(4) 0.4489(3) 0.4597(3) 0.0429(8) Uani 1 1 d . . . . .
H4A H 0.103775 0.489639 0.472051 0.051 Uiso 1 1 calc R U . . .
H4B H 0.089776 0.376741 0.396425 0.051 Uiso 1 1 calc R U . . .
O5 O 0.4655(3) 0.3685(2) 0.66824(18) 0.0392(5) Uani 1 1 d . . . . .
C5 C 0.0949(4) 0.2908(4) 0.5347(4) 0.0617(11) Uani 1 1 d . . . . .
H5A H 0.133125 0.272115 0.595558 0.074 Uiso 1 1 calc R U . . .
H5B H 0.085970 0.235709 0.472790 0.074 Uiso 1 1 calc R U . . .
O6 O 0.6812(3) 0.5293(2) 0.77774(19) 0.0447(6) Uani 1 1 d . . . . .
C6 C -0.0529(4) 0.2660(4) 0.5196(4) 0.0632(11) Uani 1 1 d . . . . .
H6A H -0.090125 0.289351 0.461995 0.076 Uiso 1 1 calc R U . . .
H6B H -0.046828 0.314855 0.583850 0.076 Uiso 1 1 calc R U . . .
O7 O 0.9204(3) 0.7389(2) 0.7643(2) 0.0473(6) Uani 1 1 d . . . . .
C7 C -0.1554(5) 0.1344(5) 0.4947(5) 0.0809(16) Uani 1 1 d . . . . .
H7A H -0.155021 0.085364 0.433963 0.097 Uiso 1 1 calc R U . . .
H7B H -0.121612 0.113021 0.554816 0.097 Uiso 1 1 calc R U . . .
O8 O 0.9980(4) 0.8136(4) 0.9397(2) 0.0772(10) Uani 1 1 d . . . . .
C8 C -0.3058(6) 0.1053(6) 0.4707(6) 0.099(2) Uani 1 1 d . . . . .
H8A H -0.364932 0.021144 0.455709 0.149 Uiso 1 1 calc R U . . .
H8B H -0.307642 0.151916 0.531087 0.149 Uiso 1 1 calc R U . . .
H8C H -0.341077 0.124239 0.410144 0.149 Uiso 1 1 calc R U . . .
C9 C 0.3357(5) 0.1774(3) 0.4537(3) 0.0495(9) Uani 1 1 d . . . . .
H9A H 0.245188 0.119144 0.449933 0.059 Uiso 1 1 calc R U . . .
H9B H 0.410441 0.196815 0.520923 0.059 Uiso 1 1 calc R U . . .
C10 C 0.3621(5) 0.1253(4) 0.3633(3) 0.0539(10) Uani 1 1 d . . . . .
H10A H 0.460503 0.176043 0.376038 0.065 Uiso 1 1 calc R U . . .
H10B H 0.347012 0.046130 0.359982 0.065 Uiso 1 1 calc R U . . .
C11 C 0.2473(5) 0.1174(4) 0.0838(3) 0.0627(12) Uani 1 1 d D . . . .
H11A H 0.290842 0.112521 0.034791 0.075 Uiso 1 1 calc R U . . .
H11B H 0.146576 0.056987 0.046995 0.075 Uiso 1 1 calc R U . . .
C12 C 0.3149(5) 0.0937(4) 0.1769(4) 0.0555(10) Uani 1 1 d . . . . .
H12A H 0.292586 0.010779 0.154139 0.067 Uiso 1 1 calc R U . . .
H12B H 0.417586 0.145164 0.205745 0.067 Uiso 1 1 calc R U . . .
C13 C 0.1150(4) 0.0259(3) 0.2282(3) 0.0466(8) Uani 1 1 d . . . . .
H13A H 0.058104 0.031788 0.165601 0.056 Uiso 1 1 calc R U . . .
H13B H 0.088166 0.048601 0.284458 0.056 Uiso 1 1 calc R U . . .
C14 C 0.0752(5) -0.1041(4) 0.2036(4) 0.0539(9) Uani 1 1 d . . . . .
H14A H 0.133404 -0.111095 0.264716 0.065 Uiso 1 1 calc R U . . .
H14B H 0.095780 -0.129700 0.144351 0.065 Uiso 1 1 calc R U . . .
C15 C -0.0807(5) -0.1865(4) 0.1761(4) 0.0676(12) Uani 1 1 d . . . . .
H15A H -0.099208 -0.165922 0.237759 0.081 Uiso 1 1 calc R U . . .
H15B H -0.138788 -0.173844 0.119453 0.081 Uiso 1 1 calc R U . . .
C16 C -0.1236(7) -0.3181(5) 0.1412(6) 0.094(2) Uani 1 1 d . . . . .
H16A H -0.222873 -0.366788 0.124675 0.142 Uiso 1 1 calc R U . . .
H16B H -0.107342 -0.339427 0.079297 0.142 Uiso 1 1 calc R U . . .
H16C H -0.067771 -0.331507 0.197578 0.142 Uiso 1 1 calc R U . . .
C17 C 0.5824(4) 0.4291(3) 0.7557(2) 0.0373(7) Uani 1 1 d . . . . .
C18 C 0.5880(4) 0.3640(4) 0.8338(3) 0.0471(8) Uani 1 1 d . . . . .
H18A H 0.684189 0.411747 0.891696 0.056 Uiso 1 1 calc R U . . .
C19 C 0.5641(6) 0.2407(5) 0.7838(4) 0.0712(13) Uani 1 1 d . . . . .
H19A H 0.568803 0.203706 0.836836 0.085 Uiso 1 1 calc R U . . .
H19B H 0.468617 0.191559 0.727020 0.085 Uiso 1 1 calc R U . . .
C20 C 0.6673(8) 0.2391(7) 0.7395(6) 0.102(2) Uani 1 1 d . . . . .
H20A H 0.644431 0.157646 0.709419 0.153 Uiso 1 1 calc R U . . .
H20B H 0.661795 0.273320 0.685295 0.153 Uiso 1 1 calc R U . . .
H20C H 0.762169 0.285488 0.795317 0.153 Uiso 1 1 calc R U . . .
C21 C 0.4846(5) 0.3630(5) 0.8819(4) 0.0654(12) Uani 1 1 d . . . . .
H21A H 0.497626 0.443104 0.902831 0.079 Uiso 1 1 calc R U . . .
H21B H 0.388091 0.308741 0.827637 0.079 Uiso 1 1 calc R U . . .
C22 C 0.5007(7) 0.3254(6) 0.9774(4) 0.0903(18) Uani 1 1 d . . . . .
H22A H 0.431950 0.327142 1.002850 0.135 Uiso 1 1 calc R U . . .
H22B H 0.485388 0.245302 0.957243 0.135 Uiso 1 1 calc R U . . .
H22C H 0.595100 0.379882 1.032558 0.135 Uiso 1 1 calc R U . . .
C23 C 1.0131(4) 0.7782(4) 0.8586(3) 0.0531(9) Uani 1 1 d . . . . .
C24 C 1.1485(5) 0.7777(7) 0.8727(5) 0.0889(19) Uani 1 1 d . . . . .
H24A H 1.212545 0.823569 0.948294 0.107 Uiso 1 1 calc R U . A 1
C25 C 1.1224(12) 0.6521(12) 0.8533(10) 0.166(5) Uani 1 1 d . . . . .
H25A H 1.068065 0.606557 0.777487 0.199 Uiso 1 1 calc R U . . .
H25B H 1.214104 0.656856 0.872786 0.199 Uiso 1 1 calc R U . . .
C26 C 1.0512(15) 0.5853(12) 0.9058(12) 0.187(5) Uani 1 1 d . . . . .
H26A H 1.041856 0.507343 0.886255 0.280 Uiso 1 1 calc R U . . .
H26B H 1.104927 0.626856 0.981316 0.280 Uiso 1 1 calc R U . . .
H26C H 0.958218 0.576326 0.885580 0.280 Uiso 1 1 calc R U . . .
C27A C 1.2226(10) 0.8353(17) 0.8171(12) 0.235(9) Uani 0.527(19) 1 d D . P B 1
H27A H 1.162489 0.786116 0.742350 0.282 Uiso 0.527(19) 1 calc R U P B 1
H27B H 1.306259 0.827109 0.834518 0.282 Uiso 0.527(19) 1 calc R U P B 1
C28A C 1.273(2) 0.9615(16) 0.8240(17) 0.175(13) Uani 0.527(19) 1 d D . P B 1
H28A H 1.320648 0.977638 0.777855 0.263 Uiso 0.527(19) 1 calc R U P B 1
H28B H 1.193717 0.973571 0.802738 0.263 Uiso 0.527(19) 1 calc R U P B 1
H28C H 1.339058 1.015013 0.895914 0.263 Uiso 0.527(19) 1 calc R U P B 1
C27B C 1.2226(10) 0.8353(17) 0.8171(12) 0.235(9) Uani 0.473(19) 1 d D . P B 2
H27C H 1.177793 0.879655 0.793105 0.282 Uiso 0.473(19) 1 calc R U P B 2
H27D H 1.193861 0.770273 0.753465 0.282 Uiso 0.473(19) 1 calc R U P B 2
C28B C 1.3775(12) 0.9179(18) 0.8493(17) 0.147(10) Uani 0.473(19) 1 d D . P B 2
H28D H 1.390693 0.940558 0.790881 0.220 Uiso 0.473(19) 1 calc R U P B 2
H28E H 1.412560 0.988626 0.908913 0.220 Uiso 0.473(19) 1 calc R U P B 2
H28F H 1.428864 0.877644 0.868693 0.220 Uiso 0.473(19) 1 calc R U P B 2
H4 H 0.179(3) 0.222(4) 0.097(5) 0.10(2) Uiso 1 1 d D . . . .

loop_
_atom_site_aniso_label
_atom_site_aniso_U_11
_atom_site_aniso_U_22
_atom_site_aniso_U_33
_atom_site_aniso_U_23
_atom_site_aniso_U_13
_atom_site_aniso_U_12
Mn1 0.0313(2) 0.0273(2) 0.0240(2) 0.00800(16) 0.01082(17) 0.01360(18)
O1 0.0350(11) 0.0308(10) 0.0310(10) 0.0051(8) 0.0150(9) 0.0138(9)
N1 0.0349(14) 0.0434(15) 0.0359(14) 0.0124(12) 0.0167(12) 0.0139(12)
C1 0.045(2) 0.084(3) 0.072(3) -0.032(3) 0.033(2) 0.008(2)
Mn2 0.0332(2) 0.0324(2) 0.0280(2) 0.00575(18) 0.00893(19) 0.0133(2)
O2 0.0333(11) 0.0310(10) 0.0297(10) 0.0118(8) 0.0137(8) 0.0170(9)
N2 0.0458(16) 0.0419(16) 0.0370(15) 0.0049(12) 0.0127(13) 0.0217(13)
C2 0.044(2) 0.115(4) 0.046(2) -0.014(2) 0.0258(19) 0.016(3)
O3 0.0486(13) 0.0288(10) 0.0306(11) 0.0082(9) 0.0113(10) 0.0184(10)
C3 0.0434(17) 0.0406(17) 0.0407(17) 0.0181(14) 0.0210(14) 0.0281(15)
O4 0.068(2) 0.0511(16) 0.0448(15) 0.0088(13) 0.0216(14) 0.0284(15)
C4 0.0380(17) 0.051(2) 0.0480(19) 0.0195(16) 0.0200(15) 0.0282(16)
O5 0.0459(13) 0.0356(12) 0.0306(11) 0.0135(9) 0.0123(10) 0.0181(10)
C5 0.041(2) 0.061(3) 0.083(3) 0.041(2) 0.026(2) 0.0205(19)
O6 0.0447(13) 0.0446(14) 0.0361(12) 0.0150(10) 0.0112(10) 0.0192(12)
C6 0.043(2) 0.063(3) 0.074(3) 0.023(2) 0.028(2) 0.019(2)
O7 0.0393(13) 0.0469(14) 0.0416(13) 0.0098(11) 0.0094(11) 0.0180(11)
C7 0.054(3) 0.073(3) 0.107(4) 0.049(3) 0.031(3) 0.021(2)
O8 0.071(2) 0.092(3) 0.0409(16) -0.0009(16) 0.0043(15) 0.042(2)
C8 0.058(3) 0.095(4) 0.122(5) 0.040(4) 0.040(3) 0.019(3)
C9 0.066(2) 0.0313(16) 0.0384(17) 0.0109(14) 0.0077(17) 0.0238(17)
C10 0.054(2) 0.0406(19) 0.050(2) 0.0031(16) 0.0053(17) 0.0272(18)
C11 0.078(3) 0.048(2) 0.047(2) 0.0004(18) 0.033(2) 0.023(2)
C12 0.054(2) 0.043(2) 0.063(2) 0.0032(18) 0.029(2) 0.0229(18)
C13 0.0450(19) 0.0442(19) 0.0424(18) 0.0089(15) 0.0140(15) 0.0218(16)
C14 0.056(2) 0.047(2) 0.054(2) 0.0143(18) 0.0215(19) 0.0253(19)
C15 0.056(3) 0.052(2) 0.080(3) 0.017(2) 0.024(2) 0.020(2)
C16 0.084(4) 0.048(3) 0.138(6) 0.028(3) 0.049(4) 0.024(3)
C17 0.0451(18) 0.0433(18) 0.0294(14) 0.0148(13) 0.0156(13) 0.0267(15)
C18 0.054(2) 0.053(2) 0.0388(17) 0.0251(16) 0.0165(16) 0.0293(18)
C19 0.097(4) 0.063(3) 0.069(3) 0.038(2) 0.034(3) 0.049(3)
C20 0.135(6) 0.112(5) 0.108(5) 0.045(4) 0.057(5) 0.098(5)
C21 0.071(3) 0.087(3) 0.059(3) 0.042(3) 0.036(2) 0.045(3)
C22 0.115(5) 0.118(5) 0.067(3) 0.061(3) 0.056(3) 0.060(4)
C23 0.042(2) 0.050(2) 0.050(2) 0.0138(18) 0.0070(17) 0.0184(17)
C24 0.045(3) 0.141(6) 0.068(3) 0.037(4) 0.015(2) 0.043(3)
C25 0.140(8) 0.230(13) 0.178(10) 0.050(9) 0.056(7) 0.155(10)
C26 0.215(13) 0.208(13) 0.245(15) 0.132(12) 0.103(12) 0.171(12)
C27A 0.095(7) 0.39(3) 0.200(14) 0.115(17) 0.087(9) 0.085(12)
C28A 0.112(16) 0.17(2) 0.149(18) -0.044(16) 0.043(13) 0.044(14)
C27B 0.095(7) 0.39(3) 0.200(14) 0.115(17) 0.087(9) 0.085(12)
C28B 0.071(10) 0.146(18) 0.17(2) 0.039(15) 0.044(11) 0.028(10)

loop_
_atom_type_symbol
_atom_type_description
_atom_type_scat_dispersion_real
_atom_type_scat_dispersion_imag
_atom_type_scat_source
C C 0.0033 0.0016 'International Tables Vol C Tables 4.2.6.8 and 6.1.1.4'
H H 0.0000 0.0000 'International Tables Vol C Tables 4.2.6.8 and 6.1.1.4'
N N 0.0061 0.0033 'International Tables Vol C Tables 4.2.6.8 and 6.1.1.4'
O O 0.0106 0.0060 'International Tables Vol C Tables 4.2.6.8 and 6.1.1.4'
Mn Mn 0.3368 0.7283 'International Tables Vol C Tables 4.2.6.8 and 6.1.1.4'

loop_
_geom_angle_atom_site_label_1
_geom_angle_atom_site_label_2
_geom_angle_atom_site_label_3
_geom_angle
_geom_angle_site_symmetry_1
_geom_angle_site_symmetry_3
_geom_angle_publ_flag
O3 Mn1 O1 172.24(10) . . ?
O3 Mn1 O5 93.82(10) . . ?
O1 Mn1 O5 93.00(10) . . ?
O3 Mn1 O2 81.76(9) . . ?
O1 Mn1 O2 91.66(9) . . ?
O5 Mn1 O2 174.22(10) . . ?
O3 Mn1 O2 98.55(9) . 2_666 ?
O1 Mn1 O2 84.54(9) . 2_666 ?
O5 Mn1 O2 94.91(9) . 2_666 ?
O2 Mn1 O2 82.14(9) . 2_666 ?
O3 Mn1 N1 97.26(11) . . ?
O1 Mn1 N1 77.53(10) . . ?
O5 Mn1 N1 103.39(11) . . ?
O2 Mn1 N1 80.95(10) . . ?
O2 Mn1 N1 154.87(10) 2_666 . ?
O3 Mn1 Mn1 90.98(8) . 2_666 ?
O1 Mn1 Mn1 87.16(7) . 2_666 ?
O5 Mn1 Mn1 132.30(8) . 2_666 ?
O2 Mn1 Mn1 44.57(6) . 2_666 ?
O2 Mn1 Mn1 37.57(5) 2_666 2_666 ?
N1 Mn1 Mn1 122.99(8) . 2_666 ?
O3 Mn1 Mn2 144.75(8) . . ?
O1 Mn1 Mn2 39.38(7) . . ?
O5 Mn1 Mn2 87.40(7) . . ?
O2 Mn1 Mn2 94.06(6) . . ?
O2 Mn1 Mn2 46.35(5) 2_666 . ?
N1 Mn1 Mn2 116.74(7) . . ?
Mn1 Mn1 Mn2 63.549(18) 2_666 . ?
O3 Mn1 Mn2 39.89(7) . 2_666 ?
O1 Mn1 Mn2 134.02(7) . 2_666 ?
O5 Mn1 Mn2 132.52(7) . 2_666 ?
O2 Mn1 Mn2 42.50(6) . 2_666 ?
O2 Mn1 Mn2 85.27(5) 2_666 2_666 ?
N1 Mn1 Mn2 94.58(7) . 2_666 ?
Mn1 Mn1 Mn2 59.188(17) 2_666 2_666 ?
Mn2 Mn1 Mn2 122.738(16) . 2_666 ?
C1 O1 Mn1 116.5(2) . . ?
C1 O1 Mn2 132.2(2) . . ?
Mn1 O1 Mn2 106.04(10) . . ?
C2 N1 C4 113.1(4) . . ?
C2 N1 C5 113.9(4) . . ?
C4 N1 C5 112.2(3) . . ?
C2 N1 Mn1 103.0(2) . . ?
C4 N1 Mn1 102.60(19) . . ?
C5 N1 Mn1 111.0(2) . . ?
O1 C1 C2 118.3(4) . . ?
O7 Mn2 O1 163.02(10) . . ?
O7 Mn2 O3 100.36(10) . 2_666 ?
O1 Mn2 O3 89.80(9) . 2_666 ?
O7 Mn2 O4 89.62(11) . 2_666 ?
O1 Mn2 O4 90.75(10) . 2_666 ?
O3 Mn2 O4 141.66(10) 2_666 2_666 ?
O7 Mn2 O2 94.23(9) . 2_666 ?
O1 Mn2 O2 77.48(8) . 2_666 ?
O3 Mn2 O2 65.71(8) 2_666 2_666 ?
O4 Mn2 O2 150.95(10) 2_666 2_666 ?
O7 Mn2 O6 85.05(10) . . ?
O1 Mn2 O6 78.60(9) . . ?
O3 Mn2 O6 141.61(9) 2_666 . ?
O4 Mn2 O6 75.63(10) 2_666 . ?
O2 Mn2 O6 76.04(8) 2_666 . ?
O7 Mn2 N2 97.02(11) . 2_666 ?
O1 Mn2 N2 99.17(10) . 2_666 ?
O3 Mn2 N2 70.86(9) 2_666 2_666 ?
O4 Mn2 N2 71.23(11) 2_666 2_666 ?
O2 Mn2 N2 136.40(9) 2_666 2_666 ?
O6 Mn2 N2 146.76(10) . 2_666 ?
O7 Mn2 Mn1 132.89(8) . . ?
O1 Mn2 Mn1 34.58(6) . . ?
O3 Mn2 Mn1 82.66(6) 2_666 . ?
O4 Mn2 Mn1 116.88(8) 2_666 . ?
O2 Mn2 Mn1 43.93(5) 2_666 . ?
O6 Mn2 Mn1 67.04(6) . . ?
N2 Mn2 Mn1 127.27(8) 2_666 . ?
C3 O2 Mn1 113.25(18) . . ?
C3 O2 Mn1 126.76(19) . 2_666 ?
Mn1 O2 Mn1 97.86(9) . 2_666 ?
C3 O2 Mn2 121.02(19) . 2_666 ?
Mn1 O2 Mn2 103.25(9) . 2_666 ?
Mn1 O2 Mn2 89.72(8) 2_666 2_666 ?
C12 N2 C10 111.9(3) . . ?
C12 N2 C13 112.1(3) . . ?
C10 N2 C13 112.8(3) . . ?
C12 N2 Mn2 105.4(2) . 2_666 ?
C10 N2 Mn2 104.6(2) . 2_666 ?
C13 N2 Mn2 109.4(2) . 2_666 ?
C1 C2 N1 115.4(3) . . ?
C9 O3 Mn1 128.3(2) . . ?
C9 O3 Mn2 120.6(2) . 2_666 ?
Mn1 O3 Mn2 108.19(10) . 2_666 ?
O2 C3 C4 109.5(3) . . ?
C11 O4 Mn2 117.8(3) . 2_666 ?
N1 C4 C3 112.4(3) . . ?
C17 O5 Mn1 125.2(2) . . ?
N1 C5 C6 116.7(4) . . ?
C17 O6 Mn2 133.1(2) . . ?
C5 C6 C7 112.5(4) . . ?
C23 O7 Mn2 129.9(3) . . ?
C8 C7 C6 113.6(5) . . ?
O3 C9 C10 109.0(3) . . ?
N2 C10 C9 111.6(3) . . ?
O4 C11 C12 109.9(3) . . ?
N2 C12 C11 112.5(3) . . ?
N2 C13 C14 116.9(3) . . ?
C13 C14 C15 112.5(4) . . ?
C16 C15 C14 112.4(4) . . ?
O6 C17 O5 125.6(3) . . ?
O6 C17 C18 120.5(3) . . ?
O5 C17 C18 113.9(3) . . ?
C19 C18 C21 113.7(4) . . ?
C19 C18 C17 112.2(3) . . ?
C21 C18 C17 108.7(3) . . ?
C20 C19 C18 115.0(5) . . ?
C22 C21 C18 114.7(4) . . ?
O8 C23 O7 124.7(4) . . ?
O8 C23 C24 117.8(4) . . ?
O7 C23 C24 117.5(4) . . ?
C27B C24 C23 116.0(8) . . ?
C27A C24 C23 116.0(8) . . ?
C27B C24 C25 112.8(11) . . ?
C27A C24 C25 112.8(11) . . ?
C23 C24 C25 110.1(6) . . ?
C26 C25 C24 118.4(9) . . ?
C24 C27A C28A 126.6(18) . . ?
C24 C27B C28B 131.7(14) . . ?

loop_
_geom_bond_atom_site_label_1
_geom_bond_atom_site_label_2
_geom_bond_distance
_geom_bond_site_symmetry_2
_geom_bond_publ_flag
Mn1 O3 1.878(2) . ?
Mn1 O1 1.912(2) . ?
Mn1 O5 1.931(2) . ?
Mn1 O2 1.951(2) . ?
Mn1 O2 2.246(2) 2_666 ?
Mn1 N1 2.334(3) . ?
Mn1 Mn1 3.1700(9) 2_666 ?
Mn1 Mn2 3.2368(7) . ?
Mn1 Mn2 3.3742(7) 2_666 ?
O1 C1 1.378(4) . ?
O1 Mn2 2.137(2) . ?
N1 C2 1.463(5) . ?
N1 C4 1.471(5) . ?
N1 C5 1.481(5) . ?
C1 C2 1.393(6) . ?
Mn2 O7 2.104(3) . ?
Mn2 O3 2.278(2) 2_666 ?
Mn2 O4 2.337(3) 2_666 ?
Mn2 O2 2.342(2) 2_666 ?
Mn2 O6 2.384(3) . ?
Mn2 N2 2.440(3) 2_666 ?
O2 C3 1.415(4) . ?
N2 C12 1.472(5) . ?
N2 C10 1.473(5) . ?
N2 C13 1.484(5) . ?
O3 C9 1.405(4) . ?
C3 C4 1.522(5) . ?
O4 C11 1.414(5) . ?
O5 C17 1.303(4) . ?
C5 C6 1.513(6) . ?
O6 C17 1.220(4) . ?
C6 C7 1.519(7) . ?
O7 C23 1.268(5) . ?
C7 C8 1.503(8) . ?
O8 C23 1.239(5) . ?
C9 C10 1.499(6) . ?
C11 C12 1.479(7) . ?
C13 C14 1.508(5) . ?
C14 C15 1.514(6) . ?
C15 C16 1.515(7) . ?
C17 C18 1.525(5) . ?
C18 C19 1.509(6) . ?
C18 C21 1.519(6) . ?
C19 C20 1.489(8) . ?
C21 C22 1.512(6) . ?
C23 C24 1.500(7) . ?
C24 C27B 1.409(13) . ?
C24 C27A 1.409(13) . ?
C24 C25 1.502(13) . ?
C25 C26 1.408(14) . ?
C27A C28A 1.481(5) . ?
C27B C28B 1.492(5) . ?

loop_
_geom_hbond_atom_site_label_D
_geom_hbond_atom_site_label_H
_geom_hbond_atom_site_label_A
_geom_hbond_distance_DH
_geom_hbond_distance_HA
_geom_hbond_distance_DA
_geom_hbond_angle_DHA
_geom_hbond_site_symmetry_A
_geom_hbond_publ_flag
O4 H4 O8 0.870(19) 1.74(2) 2.608(5) 173(5) 2_666 yes
